data_7708388
loop_
_publ_author_name
'Wang, Meng'
'Gao, Hong-Wei'
'Li, Jin Xiao'
'Bai, Fengying'
'Xing, Yongheng'
'Shi, Zhan'

_publ_section_title
;
 Multifunctional luminescence sensing and white light adjustment of
 lanthanide metal-organic frameworks constructed from the flexible
 cyclotriphosphazene-derived hexacarboxylic acid ligand
;
_journal_name_full 'Dalton Transactions'
_journal_paper_doi 10.1039/D1DT02560K
_journal_year 2021
_chemical_absolute_configuration ad
_chemical_formula_moiety 'C65 H39 N4.5 O29 P4.5 Sm3'
_chemical_formula_sum 'C65 H39 N4.5 O29 P4.5 Sm3'
_chemical_formula_weight 1937.42
_space_group_crystal_system tetragonal
_space_group_IT_number 92
_space_group_name_Hall 'P 4abw 2nw'
_space_group_name_H-M_alt 'P 41 21 2'
_atom_sites_solution_hydrogens mixed
_atom_sites_solution_primary iterative
_audit_creation_date 2021-07-12
_audit_creation_method
;
Olex2 1.2
(compiled 2018.05.29 svn.r3508 for OlexSys, GUI svn.r5506)
;
_audit_update_record
;
2021-07-25 deposited with the CCDC.	2021-09-20 downloaded from the CCDC.
;
_cell_angle_alpha 90
_cell_angle_beta 90
_cell_angle_gamma 90
_cell_formula_units_Z 8
_cell_length_a 23.0966(8)
_cell_length_b 23.0966(8)
_cell_length_c 47.2483(16)
_cell_measurement_reflns_used 9988
_cell_measurement_temperature 297.54
_cell_measurement_theta_max 24.539
_cell_measurement_theta_min 2.450
_cell_volume 25204.7(15)
_computing_cell_refinement 'SAINT V8.38A (?, 2016)'
_computing_data_reduction 'SAINT V8.38A (?, 2016)'
_computing_molecular_graphics 'Olex2 (Dolomanov et al., 2009)'
_computing_publication_material 'Olex2 (Dolomanov et al., 2009)'
_computing_structure_refinement 'ShelXL (Sheldrick, 2015)'
_computing_structure_solution 'olex2.solve (Bourhis et al., 2015)'
_diffrn_ambient_temperature 297.54
_diffrn_measured_fraction_theta_full 0.997
_diffrn_measured_fraction_theta_max 0.968
_diffrn_measurement_device_type 'CCD area detector'
_diffrn_measurement_method 'phi and omega scans'
_diffrn_radiation_monochromator graphite
_diffrn_radiation_type MoK\a
_diffrn_radiation_wavelength 0.71073
_diffrn_reflns_av_R_equivalents 0.0680
_diffrn_reflns_av_unetI/netI 0.0609
_diffrn_reflns_Laue_measured_fraction_full 0.997
_diffrn_reflns_Laue_measured_fraction_max 0.968
_diffrn_reflns_limit_h_max 27
_diffrn_reflns_limit_h_min -25
_diffrn_reflns_limit_k_max 20
_diffrn_reflns_limit_k_min -27
_diffrn_reflns_limit_l_max 56
_diffrn_reflns_limit_l_min -57
_diffrn_reflns_number 115694
_diffrn_reflns_point_group_measured_fraction_full 0.998
_diffrn_reflns_point_group_measured_fraction_max 0.968
_diffrn_reflns_theta_full 25.242
_diffrn_reflns_theta_max 25.742
_diffrn_reflns_theta_min 2.329
_exptl_absorpt_coefficient_mu 1.487
_exptl_absorpt_correction_T_max 0.7452
_exptl_absorpt_correction_T_min 0.6550
_exptl_absorpt_correction_type multi-scan
_exptl_absorpt_process_details 'SADABS-2016/2 (Bruker,2016/2) was used for absorption correction.'
_exptl_crystal_colour colourless
_exptl_crystal_colour_primary colourless
_exptl_crystal_density_diffrn 1.021
_exptl_crystal_description block
_exptl_crystal_F_000 7568
_exptl_crystal_size_max 0.48
_exptl_crystal_size_mid 0.23
_exptl_crystal_size_min 0.23
_refine_diff_density_max 1.296
_refine_diff_density_min -0.810
_refine_diff_density_rms 0.082
_refine_ls_abs_structure_details
;
 Flack x determined using 6416 quotients [(I+)-(I-)]/[(I+)+(I-)]
 (Parsons, Flack and Wagner, Acta Cryst. B69 (2013) 249-259).
;
_refine_ls_abs_structure_Flack 0.071(5)
_refine_ls_extinction_method none
_refine_ls_goodness_of_fit_ref 1.022
_refine_ls_hydrogen_treatment mixed
_refine_ls_matrix_type full
_refine_ls_number_parameters 960
_refine_ls_number_reflns 23323
_refine_ls_number_restraints 103
_refine_ls_restrained_S_all 1.021
_refine_ls_R_factor_all 0.0707
_refine_ls_R_factor_gt 0.0464
_refine_ls_shift/su_max 0.001
_refine_ls_shift/su_mean 0.000
_refine_ls_structure_factor_coef Fsqd
_refine_ls_weighting_details 'w=1/[\s^2^(Fo^2^)+(0.0727P)^2^+2.0668P] where P=(Fo^2^+2Fc^2^)/3'
_refine_ls_weighting_scheme calc
_refine_ls_wR_factor_gt 0.1158
_refine_ls_wR_factor_ref 0.1285
_reflns_Friedel_coverage 0.815
_reflns_Friedel_fraction_full 1.000
_reflns_Friedel_fraction_max 0.967
_reflns_number_gt 17677
_reflns_number_total 23323
_reflns_threshold_expression 'I > 2\s(I)'
_cod_data_source_file d1dt02560k2.cif
_cod_data_source_block 1_sq_CCDC2
_cod_original_cell_volume 25204.7(19)
_cod_original_formula_sum 'C65 H39 N4.50 O29 P4.50 Sm3'
_cod_database_code 7708388
_shelx_shelxl_version_number 2018/3
_shelx_space_group_comment
;
The symmetry employed for this shelxl refinement is uniquely defined
by the following loop, which should always be used as a source of
symmetry information in preference to the above space-group names.
They are only intended as comments.
;
_shelx_estimated_absorpt_t_max 0.726
_shelx_estimated_absorpt_t_min 0.535
_olex2_refinement_description
;
1. Fixed Uiso
 At 1.2 times of:
  All C(H) groups
 At 1.5 times of:
  All C(H,H,H) groups
2. Restrained distances
 C65-H65
 0.93 with sigma of 0.02
3. Uiso/Uaniso restraints and constraints
Uanis(O27) \\sim Ueq: with sigma of 0.001 and sigma for terminal atoms of 0.002
Uanis(O3) \\sim Ueq, Uanis(O6) \\sim Ueq: with sigma of 0.001 and sigma for
terminal atoms of 0.002
Uanis(C23) \\sim Ueq, Uanis(C17) \\sim Ueq: with sigma of 0.001 and sigma for
terminal atoms of 0.002
Uanis(C37) \\sim Ueq: with sigma of 0.001 and sigma for terminal atoms of 0.002
Uanis(C5) \\sim Ueq, Uanis(C32) \\sim Ueq: with sigma of 0.001 and sigma for
terminal atoms of 0.002
Uanis(C24) \\sim Ueq: with sigma of 0.001 and sigma for terminal atoms of 0.002
Uanis(C31) \\sim Ueq, Uanis(C36) \\sim Ueq: with sigma of 0.001 and sigma for
terminal atoms of 0.002
Uanis(C62) \\sim Ueq, Uanis(C64) \\sim Ueq, Uanis(C65) \\sim Ueq, Uanis(C61)
\\sim Ueq: with sigma of 0.001 and sigma for terminal atoms of 0.002
Uanis(C57) \\sim Ueq, Uanis(C59) \\sim Ueq: with sigma of 0.001 and sigma for
terminal atoms of 0.002
4.a Aromatic/amide H refined with riding coordinates:
 C61(H61), C64(H64), C62(H62), C16(H16), C17(H17), C51(H51), C52(H52), C5(H5),
 C25(H25), C40(H40), C26(H26), C23(H23), C48(H48), C45(H45), C33(H33), C10(H10),
  C20(H20), C2(H2), C44(H44), C13(H13), C24(H24), C30(H30), C55(H55), C9(H9),
 C47(H47), C38(H38), C54(H54), C11(H11), C6(H6), C3(H3), C37(H37), C18(H18),
 C32(H32), C41(H41), C31(H31)
4.b Idealised Me refined as rotating group:
 C57(H57A,H57B,H57C)
;
_platon_squeeze_void_probe_radius 1.20
_olex2_submission_special_instructions 'No special instructions were received'

loop_
_space_group_symop_operation_xyz
'x, y, z'
'-y+1/2, x+1/2, z+1/4'
'-x, -y, z+1/2'
'y+1/2, -x+1/2, z+3/4'
'x+1/2, -y+1/2, -z+3/4'
'-x+1/2, y+1/2, -z+1/4'
'y, x, -z'
'-y, -x, -z+1/2'

loop_
_atom_site_label
_atom_site_type_symbol
_atom_site_fract_x
_atom_site_fract_y
_atom_site_fract_z
_atom_site_U_iso_or_equiv
_atom_site_adp_type
_atom_site_occupancy
_atom_site_site_symmetry_order
_atom_site_calc_flag
_atom_site_refinement_flags_posn
_atom_site_refinement_flags_adp
_atom_site_refinement_flags_occupancy
_atom_site_disorder_assembly
_atom_site_disorder_group
C65 C -0.8084(15) -0.2978(14) -0.3671(7) 0.201(10) Uani 1 1 d D U . . .
C61 C -1.1410(7) -0.3385(8) -0.0809(3) 0.107(5) Uani 1 1 d . U . . .
H61 H -1.116755 -0.367267 -0.073879 0.129 Uiso 1 1 calc R . . . .
C64 C -0.7509(9) -0.2874(9) -0.3474(4) 0.132(6) Uani 1 1 d . U . . .
H64 H -0.717939 -0.269092 -0.354354 0.158 Uiso 1 1 calc R . . . .
C62 C -0.7925(6) -0.3425(7) -0.3123(3) 0.090(4) Uani 1 1 d . U . . .
H62 H -0.790918 -0.357863 -0.294118 0.108 Uiso 1 1 calc R . . . .
C16 C -0.8549(6) -0.2686(6) 0.1583(2) 0.089(5) Uani 1 1 d . . . . .
H16 H -0.827419 -0.247886 0.168463 0.107 Uiso 1 1 calc R . . . .
C36 C -0.8050(6) -0.3996(6) 0.0612(3) 0.079(4) Uani 1 1 d . U . . .
C58 C -1.1821(6) -0.5581(8) -0.2908(3) 0.085(4) Uani 1 1 d . . . . .
C17 C -0.9116(6) -0.2807(6) 0.1176(3) 0.077(3) Uani 1 1 d . U . . .
H17 H -0.922069 -0.267621 0.099679 0.093 Uiso 1 1 calc R . . . .
O6 O -0.7646(6) -0.3566(6) 0.0700(2) 0.131(4) Uani 1 1 d . U . . .
Sm1 Sm -1.01977(2) -0.46933(2) -0.09743(2) 0.04681(14) Uani 1 1 d . . . . .
Sm2 Sm -1.07782(2) -0.44821(2) -0.17378(2) 0.04840(15) Uani 1 1 d . . . . .
Sm3 Sm -1.06456(2) -0.51409(2) -0.27526(2) 0.04996(15) Uani 1 1 d . . . . .
P5 P -0.71524(13) -0.25246(13) -0.27619(5) 0.0535(7) Uani 1 1 d . . . . .
P1 P -0.86131(13) -0.22711(14) 0.04224(5) 0.0576(8) Uani 1 1 d . . . . .
P2 P -0.81355(16) -0.19854(16) 0.09266(6) 0.0707(10) Uani 1 1 d . . . . .
P4 P -0.80432(15) -0.19568(15) -0.250000 0.0609(11) Uani 1 2 d S T P . .
O17 O -1.0386(3) -0.5333(3) -0.19600(13) 0.068(2) Uani 1 1 d . . . . .
O13 O -0.9379(4) -0.5328(4) -0.09929(18) 0.091(3) Uani 1 1 d . . . . .
P3 P -0.76573(17) -0.28853(16) 0.06160(9) 0.0872(12) Uani 1 1 d . . . . .
C4 C -0.9794(4) -0.3677(4) -0.02121(16) 0.044(2) Uani 1 1 d . . . . .
O23 O -1.0224(4) -0.4102(4) -0.21127(12) 0.080(3) Uani 1 1 d . . . . .
O26 O -1.0883(3) -0.4080(3) -0.12239(11) 0.0570(19) Uani 1 1 d . . . . .
C42 C -1.0224(4) -0.5714(4) -0.21174(15) 0.039(2) Uani 1 1 d . . . . .
C51 C -0.8482(4) -0.4110(4) -0.2032(2) 0.057(3) Uani 1 1 d . . . . .
H51 H -0.839545 -0.433971 -0.218861 0.068 Uiso 1 1 calc R . . . .
C52 C -0.8885(5) -0.4296(5) -0.18438(18) 0.054(3) Uani 1 1 d . . . . .
H52 H -0.908863 -0.463750 -0.187446 0.065 Uiso 1 1 calc R . . . .
O10 O -1.1395(3) -0.4654(4) -0.24989(13) 0.069(2) Uani 1 1 d . . . . .
C56 C -0.9421(5) -0.4156(5) -0.14025(19) 0.059(3) Uani 1 1 d . . . . .
N4 N -0.7692(4) -0.2136(4) -0.27728(17) 0.065(3) Uani 1 1 d . . . . .
O7 O -0.9805(3) -0.4602(3) -0.04436(13) 0.0577(17) Uani 1 1 d . . . . .
O2 O -0.8648(3) -0.1876(3) 0.01528(12) 0.058(2) Uani 1 1 d . . . . .
O12 O -1.0617(3) -0.5298(3) -0.13405(10) 0.0474(16) Uani 1 1 d . . . . .
O16 O -1.0554(3) -0.5553(3) -0.06387(10) 0.0466(16) Uani 1 1 d . . . . .
O25 O -0.9393(3) -0.3989(4) -0.11524(13) 0.076(2) Uani 1 1 d . . . . .
O4 O -0.7820(3) -0.1372(3) 0.09609(13) 0.071(2) Uani 1 1 d . . . . .
C1 C -0.9416(4) -0.2929(5) 0.01921(17) 0.052(3) Uani 1 1 d . . . . .
O14 O -1.0552(4) -0.5928(4) -0.30741(19) 0.101(3) Uani 1 1 d . . . . .
O22 O -1.0111(4) -0.4353(3) -0.25557(13) 0.080(3) Uani 1 1 d . . . . .
O24 O -0.9835(3) -0.4486(3) -0.14821(10) 0.0482(16) Uani 1 1 d . . . . .
O19 O -0.6555(3) -0.2183(3) -0.27909(12) 0.066(2) Uani 1 1 d . . . . .
C5 C -0.9900(5) -0.3091(5) -0.0233(2) 0.069(3) Uani 1 1 d . U . . .
H5 H -1.012033 -0.295272 -0.038362 0.083 Uiso 1 1 calc R . . . .
C25 C -1.0817(5) -0.6985(5) -0.10321(16) 0.050(3) Uani 1 1 d . . . . .
H25 H -1.054793 -0.714232 -0.090726 0.060 Uiso 1 1 calc R . . . .
C12 C -1.2212(4) -0.4092(5) -0.23986(17) 0.053(3) Uani 1 1 d . . . . .
C7 C -0.9964(4) -0.4084(5) -0.04400(17) 0.048(2) Uani 1 1 d . . . . .
N5 N -0.7062(4) -0.2938(4) -0.250000 0.049(3) Uani 1 2 d S T P . .
C40 C -0.9578(5) -0.6153(5) -0.1771(2) 0.063(3) Uani 1 1 d . . . . .
H40 H -0.969309 -0.587238 -0.164173 0.076 Uiso 1 1 calc R . . . .
C46 C -0.9675(4) -0.3478(4) -0.24082(17) 0.051(3) Uani 1 1 d . . . . .
C34 C -1.1562(5) -0.5830(5) -0.06114(18) 0.051(2) Uani 1 1 d . . . . .
O3 O -0.8441(4) -0.2002(4) 0.12159(16) 0.077(2) Uani 1 1 d . U . . .
O15 O -1.1210(3) -0.4941(3) -0.08008(12) 0.0527(17) Uani 1 1 d . . . . .
C28 C -1.1039(4) -0.5595(5) -0.14279(17) 0.050(2) Uani 1 1 d . . . . .
O8 O -1.0236(4) -0.3876(3) -0.06401(13) 0.074(2) Uani 1 1 d . . . . .
O29 O -1.1600(4) -0.5199(5) -0.3051(2) 0.095(3) Uani 1 1 d . . . . .
O1 O -0.9250(3) -0.2534(3) 0.04084(12) 0.0562(18) Uani 1 1 d . . . . .
C26 C -1.0716(4) -0.6437(4) -0.11509(17) 0.049(3) Uani 1 1 d . . . . .
H26 H -1.037121 -0.624472 -0.111101 0.059 Uiso 1 1 calc R . . . .
C63 C -0.7540(6) -0.3070(6) -0.3203(2) 0.075(4) Uani 1 1 d . . . . .
O11 O -1.1384(4) -0.5361(4) -0.15943(17) 0.086(3) Uani 1 1 d . . . . .
N3 N -0.7719(5) -0.2495(5) 0.0892(2) 0.086(4) Uani 1 1 d . . . . .
O21 O -0.8731(3) -0.1978(3) -0.25456(17) 0.071(2) Uani 1 1 d . . . . .
C15 C -0.8703(7) -0.2525(5) 0.1324(2) 0.082(4) Uani 1 1 d . . . . .
C49 C -1.0021(5) -0.4025(5) -0.23544(19) 0.060(3) Uani 1 1 d . . . . .
C23 C -0.7051(6) -0.1703(7) 0.1281(3) 0.088(4) Uani 1 1 d . U . . .
H23 H -0.726019 -0.203205 0.133082 0.105 Uiso 1 1 calc R . . . .
C48 C -0.9303(5) -0.2576(5) -0.2249(2) 0.069(3) Uani 1 1 d . . . . .
H48 H -0.929084 -0.228985 -0.211100 0.082 Uiso 1 1 calc R . . . .
C8 C -0.8163(5) -0.1534(5) 0.0071(2) 0.061(3) Uani 1 1 d . . . . .
C45 C -0.9415(5) -0.3379(5) -0.26527(18) 0.063(3) Uani 1 1 d . . . . .
H45 H -0.944556 -0.365082 -0.279724 0.076 Uiso 1 1 calc R . . . .
O20 O -0.7098(4) -0.2900(4) -0.30409(13) 0.078(3) Uani 1 1 d . . . . .
C21 C -0.9022(6) -0.5548(6) -0.0833(3) 0.081(4) Uani 1 1 d . . . . .
N1 N -0.8613(4) -0.1890(4) 0.06953(16) 0.058(2) Uani 1 1 d . . . . .
C19 C -0.8484(5) -0.5793(6) -0.0952(3) 0.080(4) Uani 1 1 d . . . . .
C39 C -0.9825(5) -0.6164(4) -0.20222(17) 0.048(2) Uani 1 1 d . . . . .
C53 C -0.8989(4) -0.3961(5) -0.16027(16) 0.050(3) Uani 1 1 d . . . . .
C14 C -1.1686(5) -0.4434(5) -0.23157(18) 0.054(3) Uani 1 1 d . . . . .
C33 C -1.1473(6) -0.6313(6) -0.0469(2) 0.078(4) Uani 1 1 d . . . . .
H33 H -1.110836 -0.638138 -0.039256 0.093 Uiso 1 1 calc R . . . .
C10 C -0.7896(5) -0.1662(6) -0.01790(17) 0.068(3) Uani 1 1 d . . . . .
H10 H -0.802205 -0.196988 -0.028988 0.081 Uiso 1 1 calc R . . . .
C20 C -0.8291(5) -0.5614(6) -0.12111(19) 0.078(4) Uani 1 1 d . . . . .
H20 H -0.847969 -0.531935 -0.130888 0.094 Uiso 1 1 calc R . . . .
C43 C -0.9042(5) -0.2492(5) -0.2503(2) 0.054(3) Uani 1 1 d . . . . .
C2 C -0.9362(5) -0.3499(5) 0.0233(2) 0.063(3) Uani 1 1 d . . . . .
H2 H -0.921237 -0.364450 0.040107 0.076 Uiso 1 1 calc R . . . .
O9 O -1.1559(3) -0.4429(4) -0.20665(12) 0.068(2) Uani 1 1 d . . . . .
C44 C -0.9097(5) -0.2878(6) -0.2698(2) 0.068(3) Uani 1 1 d . . . . .
H44 H -0.892074 -0.281877 -0.287239 0.082 Uiso 1 1 calc R . . . .
N2 N -0.8110(4) -0.2756(4) 0.0384(2) 0.074(3) Uani 1 1 d . . . . .
C22 C -0.7288(5) -0.1300(5) 0.1097(2) 0.067(3) Uani 1 1 d . . . . .
C27 C -1.1113(4) -0.6181(5) -0.13233(17) 0.051(3) Uani 1 1 d . . . . .
C13 C -1.2513(5) -0.4238(5) -0.2644(2) 0.065(3) Uani 1 1 d . . . . .
H13 H -1.239611 -0.455396 -0.275220 0.077 Uiso 1 1 calc R . . . .
C24 C -0.6491(6) -0.1612(6) 0.1394(2) 0.074(3) Uani 1 1 d . U . . .
H24 H -0.632826 -0.188529 0.151447 0.088 Uiso 1 1 calc R . . . .
C30 C -1.1915(6) -0.6731(6) -0.0428(3) 0.079(4) Uani 1 1 d . . . . .
H30 H -1.183181 -0.707820 -0.033716 0.095 Uiso 1 1 calc R . . . .
C60 C -1.1571(6) -0.3421(6) -0.1060(2) 0.082(4) Uani 1 1 d . . . . .
C55 C -0.8301(6) -0.3266(5) -0.1766(2) 0.082(4) Uani 1 1 d . . . . .
H55 H -0.810658 -0.291796 -0.173750 0.098 Uiso 1 1 calc R . . . .
O28 O -1.1541(5) -0.5815(5) -0.2699(2) 0.102(3) Uani 1 1 d . . . . .
O18 O -1.0386(3) -0.5723(3) -0.23726(12) 0.065(2) Uani 1 1 d . . . . .
O27 O -1.1657(5) -0.4011(5) -0.1465(2) 0.105(3) Uani 1 1 d . U . . .
C9 C -0.7978(5) -0.1084(5) 0.0226(2) 0.066(3) Uani 1 1 d . . . . .
H9 H -0.817132 -0.098986 0.039215 0.079 Uiso 1 1 calc R . . . .
C35 C -1.1080(4) -0.5412(5) -0.06791(18) 0.047(2) Uani 1 1 d . . . . .
C47 C -0.9585(5) -0.3085(5) -0.2200(2) 0.067(3) Uani 1 1 d . . . . .
H47 H -0.971803 -0.316474 -0.201804 0.080 Uiso 1 1 calc R . . . .
C59 C -1.1331(6) -0.3870(6) -0.1252(2) 0.073(3) Uani 1 1 d . U . . .
C38 C -0.9662(6) -0.6607(5) -0.2207(3) 0.078(4) Uani 1 1 d . . . . .
H38 H -0.983814 -0.663330 -0.238400 0.094 Uiso 1 1 calc R . . . .
O5 O -0.7024(4) -0.2880(4) 0.0494(2) 0.094(3) Uani 1 1 d . . . . .
C54 C -0.8699(6) -0.3462(5) -0.1574(2) 0.076(4) Uani 1 1 d . . . . .
H54 H -0.877248 -0.323622 -0.141528 0.092 Uiso 1 1 calc R . . . .
C11 C -1.2445(5) -0.3668(5) -0.22380(18) 0.063(3) Uani 1 1 d . . . . .
H11 H -1.228498 -0.360012 -0.206037 0.076 Uiso 1 1 calc R . . . .
C50 C -0.8199(5) -0.3596(5) -0.19980(19) 0.056(3) Uani 1 1 d . . . . .
C6 C -0.9690(6) -0.2710(5) -0.0039(2) 0.073(4) Uani 1 1 d . . . . .
H6 H -0.973171 -0.231226 -0.006383 0.087 Uiso 1 1 calc R . . . .
C29 C -1.2423(5) -0.6630(6) -0.0515(3) 0.072(3) Uani 1 1 d . . . . .
C3 C -0.9537(5) -0.3872(5) 0.0014(2) 0.068(3) Uani 1 1 d . . . . .
H3 H -0.946883 -0.426700 0.003094 0.082 Uiso 1 1 calc R . . . .
C37 C -0.9243(7) -0.7008(7) -0.2133(3) 0.092(4) Uani 1 1 d . U . . .
H37 H -0.914242 -0.730805 -0.225472 0.111 Uiso 1 1 calc R . . . .
C18 C -0.8169(6) -0.6189(7) -0.0805(2) 0.092(5) Uani 1 1 d . . . . .
H18 H -0.828322 -0.628709 -0.062246 0.110 Uiso 1 1 calc R . . . .
C32 C -1.2115(7) -0.5727(7) -0.0707(3) 0.098(4) Uani 1 1 d . U . . .
H32 H -1.219202 -0.539410 -0.081113 0.117 Uiso 1 1 calc R . . . .
C41 C -0.9139(5) -0.6554(6) -0.1691(3) 0.088(5) Uani 1 1 d . . . . .
H41 H -0.896329 -0.654368 -0.151386 0.105 Uiso 1 1 calc R . . . .
C31 C -1.2556(8) -0.6110(8) -0.0651(3) 0.117(5) Uani 1 1 d . U . . .
H31 H -1.293553 -0.602371 -0.070168 0.141 Uiso 1 1 calc R . . . .
C57 C -1.2323(8) -0.5777(8) -0.2943(4) 0.120(6) Uani 1 1 d . U . . .
H57A H -1.255620 -0.549332 -0.303820 0.180 Uiso 1 1 calc GR . . . .
H57B H -1.249138 -0.586497 -0.276238 0.180 Uiso 1 1 calc GR . . . .
H57C H -1.230539 -0.612303 -0.305548 0.180 Uiso 1 1 calc GR . . . .
H65 H -0.780(6) -0.323(6) -0.374(3) 0.144 Uiso 1 1 d DR . . . .

loop_
_atom_site_aniso_label
_atom_site_aniso_U_11
_atom_site_aniso_U_22
_atom_site_aniso_U_33
_atom_site_aniso_U_23
_atom_site_aniso_U_13
_atom_site_aniso_U_12
C65 0.201(11) 0.200(11) 0.201(11) 0.0000(14) -0.0004(14) -0.0003(14)
C61 0.108(5) 0.107(5) 0.107(5) -0.0004(14) -0.0004(14) 0.0014(14)
C64 0.132(6) 0.132(6) 0.132(6) 0.0000(14) -0.0005(14) -0.0013(14)
C62 0.090(4) 0.090(4) 0.089(4) 0.0002(14) -0.0006(14) -0.0015(14)
C16 0.101(11) 0.111(11) 0.056(6) 0.022(7) -0.036(7) -0.036(9)
C36 0.079(4) 0.079(4) 0.080(4) 0.0002(14) -0.0010(14) -0.0007(14)
C58 0.061(9) 0.095(12) 0.100(10) -0.036(9) -0.022(8) -0.010(9)
C17 0.078(4) 0.078(4) 0.077(4) 0.0007(14) -0.0005(14) -0.0015(14)
O6 0.130(4) 0.131(4) 0.132(4) -0.0003(14) -0.0013(14) -0.0011(14)
Sm1 0.0530(3) 0.0591(3) 0.02833(19) 0.00339(19) 0.00517(19) -0.0064(3)
Sm2 0.0628(4) 0.0552(3) 0.02717(19) 0.00235(19) 0.0049(2) 0.0095(3)
Sm3 0.0590(4) 0.0491(3) 0.0417(2) -0.0018(2) 0.0019(2) -0.0036(3)
P5 0.0590(18) 0.0688(19) 0.0327(11) 0.0057(11) -0.0004(11) -0.0253(15)
P1 0.0577(19) 0.068(2) 0.0469(13) 0.0063(13) -0.0104(12) -0.0318(16)
P2 0.084(2) 0.077(2) 0.0508(15) 0.0199(15) -0.0252(15) -0.047(2)
P4 0.0606(18) 0.0606(18) 0.062(2) 0.0054(12) 0.0054(12) -0.026(2)
O17 0.091(6) 0.056(5) 0.057(4) -0.007(3) 0.006(4) 0.029(4)
O13 0.068(6) 0.106(8) 0.100(6) 0.005(5) 0.020(5) 0.046(5)
P3 0.072(3) 0.062(2) 0.127(3) 0.020(2) -0.037(2) -0.0314(19)
C4 0.047(6) 0.051(6) 0.035(4) 0.002(4) -0.002(4) -0.011(5)
O23 0.119(7) 0.089(6) 0.033(3) 0.004(3) 0.006(4) -0.062(5)
O26 0.067(5) 0.069(5) 0.036(3) 0.006(3) 0.007(3) 0.034(4)
C42 0.052(6) 0.031(5) 0.035(4) 0.001(3) 0.001(4) 0.014(4)
C51 0.057(7) 0.045(6) 0.069(6) -0.008(5) 0.035(5) -0.014(5)
C52 0.060(7) 0.050(7) 0.053(5) 0.001(5) 0.007(5) -0.015(5)
O10 0.062(5) 0.104(7) 0.042(3) 0.006(4) 0.005(3) 0.041(5)
C56 0.063(7) 0.068(7) 0.046(5) 0.018(5) 0.002(5) -0.022(6)
N4 0.074(7) 0.060(6) 0.061(5) 0.016(4) -0.011(5) -0.018(5)
O7 0.073(5) 0.047(4) 0.053(3) 0.000(3) 0.000(3) -0.007(4)
O2 0.049(4) 0.083(5) 0.043(3) 0.010(3) 0.001(3) -0.034(4)
O12 0.066(5) 0.051(4) 0.026(2) 0.003(2) 0.007(3) -0.009(4)
O16 0.049(4) 0.058(4) 0.033(3) 0.001(3) -0.007(3) -0.016(3)
O25 0.076(6) 0.111(7) 0.042(4) -0.004(4) 0.016(3) -0.043(5)
O4 0.081(6) 0.077(6) 0.055(4) 0.018(4) -0.030(4) -0.049(5)
C1 0.043(6) 0.070(8) 0.042(5) 0.000(4) -0.010(4) -0.033(6)
O14 0.092(7) 0.102(8) 0.109(7) -0.065(6) 0.013(5) -0.025(6)
O22 0.115(7) 0.077(6) 0.049(4) -0.018(4) 0.012(4) -0.056(5)
O24 0.052(4) 0.061(4) 0.032(3) 0.013(3) 0.003(3) -0.006(4)
O19 0.069(5) 0.098(6) 0.032(3) 0.030(3) -0.012(3) -0.045(4)
C5 0.070(3) 0.069(3) 0.069(3) 0.0004(14) -0.0014(14) -0.0002(14)
C25 0.058(7) 0.066(7) 0.026(4) -0.002(4) 0.006(4) -0.017(6)
C12 0.053(7) 0.068(7) 0.037(4) 0.006(5) -0.004(4) 0.017(6)
C7 0.058(7) 0.049(7) 0.037(4) -0.004(4) 0.008(4) -0.010(5)
N5 0.051(5) 0.051(5) 0.046(6) 0.013(3) 0.013(3) -0.019(6)
C40 0.060(7) 0.056(7) 0.074(7) 0.012(5) -0.003(6) 0.003(6)
C46 0.056(7) 0.054(6) 0.043(5) -0.004(4) -0.009(4) -0.028(5)
C34 0.052(7) 0.055(7) 0.045(5) 0.009(5) 0.005(4) -0.008(5)
O3 0.077(3) 0.077(3) 0.076(2) 0.0002(13) -0.0012(13) -0.0036(14)
O15 0.040(4) 0.070(5) 0.049(3) 0.011(3) 0.007(3) -0.005(3)
C28 0.049(6) 0.066(7) 0.033(4) 0.009(4) -0.003(4) -0.014(6)
O8 0.110(7) 0.067(5) 0.044(3) -0.016(3) -0.034(4) 0.002(5)
O29 0.086(7) 0.108(8) 0.092(6) -0.002(6) -0.031(5) -0.010(7)
O1 0.051(4) 0.071(5) 0.047(3) -0.013(3) -0.011(3) -0.022(4)
C26 0.044(6) 0.065(7) 0.039(4) -0.009(4) 0.008(4) -0.022(5)
C63 0.091(10) 0.070(8) 0.064(6) 0.007(6) -0.004(6) -0.044(7)
O11 0.073(6) 0.100(7) 0.083(5) 0.047(5) -0.013(4) -0.035(5)
N3 0.093(8) 0.091(9) 0.074(6) 0.042(6) -0.038(6) -0.062(7)
O21 0.053(5) 0.055(5) 0.106(6) 0.024(4) -0.006(4) -0.021(4)
C15 0.126(12) 0.067(8) 0.053(6) 0.018(6) -0.023(7) -0.057(8)
C49 0.071(8) 0.073(8) 0.038(5) 0.011(5) 0.005(4) -0.022(6)
C23 0.088(4) 0.088(4) 0.088(4) 0.0004(14) -0.0009(14) -0.0015(14)
C48 0.069(8) 0.071(8) 0.066(6) -0.018(6) 0.008(6) -0.035(7)
C8 0.058(7) 0.068(8) 0.056(6) 0.007(5) -0.012(5) -0.019(6)
C45 0.087(9) 0.065(7) 0.038(5) 0.005(4) 0.011(5) -0.048(7)
O20 0.075(6) 0.124(7) 0.036(3) -0.010(4) -0.012(3) -0.016(5)
C21 0.073(9) 0.088(10) 0.082(8) -0.002(7) 0.045(7) 0.030(8)
N1 0.055(6) 0.067(6) 0.053(4) 0.005(4) -0.018(4) -0.033(5)
C19 0.060(8) 0.101(11) 0.080(7) 0.010(7) 0.032(6) 0.025(8)
C39 0.055(6) 0.049(6) 0.039(4) 0.000(4) 0.000(4) -0.001(5)
C53 0.060(7) 0.065(7) 0.026(4) -0.001(4) 0.011(4) -0.017(5)
C14 0.057(7) 0.064(7) 0.043(5) -0.002(5) 0.001(5) 0.001(6)
C33 0.069(8) 0.093(10) 0.070(7) 0.041(7) -0.022(6) -0.021(7)
C10 0.083(9) 0.095(9) 0.025(4) -0.005(5) -0.003(5) -0.030(7)
C20 0.088(9) 0.103(10) 0.044(5) 0.019(6) 0.013(5) 0.061(8)
C43 0.048(7) 0.047(6) 0.067(6) 0.009(5) -0.010(5) -0.012(5)
C2 0.085(9) 0.052(7) 0.052(5) 0.002(5) -0.029(6) -0.005(6)
O9 0.067(5) 0.105(6) 0.033(3) 0.004(3) -0.019(3) 0.024(5)
C44 0.069(8) 0.090(9) 0.045(5) 0.003(6) 0.010(5) -0.031(7)
N2 0.067(7) 0.064(7) 0.091(7) -0.006(5) -0.015(5) -0.013(5)
C22 0.079(9) 0.076(8) 0.045(5) 0.009(5) -0.015(5) -0.043(7)
C27 0.050(6) 0.071(7) 0.034(4) 0.003(4) 0.003(4) -0.025(5)
C13 0.073(8) 0.069(8) 0.052(5) 0.003(5) -0.006(5) 0.032(7)
C24 0.074(3) 0.073(3) 0.073(3) 0.0012(14) -0.0026(14) -0.0014(14)
C30 0.062(9) 0.071(9) 0.104(9) 0.038(7) -0.004(7) -0.020(7)
C60 0.122(12) 0.077(9) 0.047(5) -0.006(5) -0.016(6) 0.048(8)
C55 0.122(11) 0.078(9) 0.044(5) -0.026(5) 0.033(6) -0.038(8)
O28 0.084(7) 0.096(8) 0.128(8) -0.004(6) 0.036(6) -0.031(6)
O18 0.080(5) 0.076(5) 0.037(3) -0.002(3) 0.002(3) -0.006(4)
O27 0.104(3) 0.105(3) 0.104(3) -0.0029(14) -0.0002(14) 0.0014(14)
C9 0.070(8) 0.085(9) 0.044(5) -0.009(5) 0.019(5) -0.012(7)
C35 0.041(6) 0.057(7) 0.043(5) 0.006(4) 0.001(4) -0.009(5)
C47 0.077(8) 0.073(8) 0.052(5) -0.007(5) 0.006(5) -0.039(7)
C59 0.074(3) 0.074(3) 0.073(3) -0.0006(14) 0.0005(14) 0.0006(14)
C38 0.082(10) 0.067(8) 0.086(8) -0.020(6) -0.003(7) 0.012(7)
O5 0.071(6) 0.062(6) 0.148(8) -0.018(6) -0.024(6) -0.025(5)
C54 0.109(10) 0.080(9) 0.040(5) -0.017(5) 0.027(6) -0.031(8)
C11 0.067(8) 0.090(9) 0.033(4) -0.004(5) -0.003(5) 0.031(7)
C50 0.060(7) 0.055(7) 0.052(5) -0.002(5) 0.008(5) -0.017(6)
C6 0.116(11) 0.042(6) 0.061(6) 0.005(5) -0.035(7) 0.000(7)
C29 0.048(8) 0.071(9) 0.097(9) 0.004(7) 0.011(7) -0.009(7)
C3 0.095(10) 0.031(6) 0.078(7) 0.000(5) -0.008(6) 0.001(6)
C37 0.092(4) 0.092(4) 0.092(4) -0.0002(14) 0.0006(14) 0.0005(14)
C18 0.108(11) 0.124(12) 0.044(6) 0.014(7) 0.031(6) 0.043(10)
C32 0.097(4) 0.097(4) 0.099(4) 0.0011(14) 0.0002(14) -0.0005(14)
C41 0.061(8) 0.115(12) 0.086(8) 0.062(8) -0.014(7) -0.015(8)
C31 0.116(6) 0.117(6) 0.118(6) 0.0008(14) 0.0001(14) -0.0002(14)
C57 0.119(6) 0.119(6) 0.122(6) -0.001(3) -0.001(3) -0.001(3)

loop_
_atom_type_symbol
_atom_type_description
_atom_type_scat_dispersion_real
_atom_type_scat_dispersion_imag
_atom_type_scat_source
C C 0.0033 0.0016 'International Tables Vol C Tables 4.2.6.8 and 6.1.1.4'
H H 0.0000 0.0000 'International Tables Vol C Tables 4.2.6.8 and 6.1.1.4'
N N 0.0061 0.0033 'International Tables Vol C Tables 4.2.6.8 and 6.1.1.4'
O O 0.0106 0.0060 'International Tables Vol C Tables 4.2.6.8 and 6.1.1.4'
P P 0.1023 0.0942 'International Tables Vol C Tables 4.2.6.8 and 6.1.1.4'
Sm Sm -0.1638 3.4418 'International Tables Vol C Tables 4.2.6.8 and 6.1.1.4'

loop_
_geom_angle_atom_site_label_1
_geom_angle_atom_site_label_2
_geom_angle_atom_site_label_3
_geom_angle
_geom_angle_site_symmetry_1
_geom_angle_site_symmetry_3
_geom_angle_publ_flag
C64 C65 H65 73(10) . . ?
C60 C65 C64 110(2) 4_434 . ?
C60 C65 H65 94(10) 4_434 . ?
C62 C61 H61 118.1 2_355 . ?
C60 C61 H61 118.1 . . ?
C60 C61 C62 123.7(16) . 2_355 ?
C65 C64 H64 121.8 . . ?
C63 C64 C65 116.4(19) . . ?
C63 C64 H64 121.8 . . ?
C61 C62 H62 119.6 4_434 . ?
C63 C62 C61 120.7(14) . 4_434 ?
C63 C62 H62 119.6 . . ?
C15 C16 H16 121.1 . . ?
C15 C16 C18 117.7(11) . 2_355 ?
C18 C16 H16 121.1 2_355 . ?
C37 C36 O6 119.9(14) 2_355 . ?
C37 C36 C41 125.4(15) 2_355 2_355 ?
C41 C36 O6 114.5(12) 2_355 . ?
O29 C58 O28 120.8(13) . . ?
O29 C58 C57 125.0(18) . . ?
C57 C58 O28 114.2(19) . . ?
C15 C17 H17 119.8 . . ?
C15 C17 C20 120.5(11) . 2_355 ?
C20 C17 H17 119.8 2_355 . ?
C36 O6 P3 126.6(10) . . ?
O13 Sm1 O26 148.6(2) . . ?
O13 Sm1 O7 79.3(3) . . ?
O13 Sm1 O12 86.4(3) . . ?
O13 Sm1 O16 79.0(3) . . ?
O13 Sm1 O25 78.9(3) . . ?
O13 Sm1 O24 79.8(3) . . ?
O13 Sm1 O15 126.8(3) . . ?
O13 Sm1 O8 121.4(3) . . ?
O26 Sm1 O7 129.1(2) . . ?
O26 Sm1 O16 121.4(2) . . ?
O26 Sm1 O25 86.8(3) . . ?
O26 Sm1 O24 69.7(2) . . ?
O26 Sm1 O15 71.9(2) . . ?
O26 Sm1 O8 80.9(2) . . ?
O12 Sm1 O26 74.3(2) . . ?
O12 Sm1 O7 148.2(2) . . ?
O12 Sm1 O16 82.68(17) . . ?
O12 Sm1 O25 114.41(19) . . ?
O12 Sm1 O24 64.77(19) . . ?
O12 Sm1 O15 74.5(2) . . ?
O12 Sm1 O8 152.2(3) . . ?
O16 Sm1 O7 66.82(18) . . ?
O25 Sm1 O7 90.7(2) . . ?
O25 Sm1 O16 151.0(2) . . ?
O24 Sm1 O7 138.2(2) . . ?
O24 Sm1 O16 142.0(2) . . ?
O24 Sm1 O25 49.8(2) . . ?
O15 Sm1 O7 91.6(2) . . ?
O15 Sm1 O16 50.0(2) . . ?
O15 Sm1 O25 154.1(3) . . ?
O15 Sm1 O24 129.7(2) . . ?
O8 Sm1 O7 49.5(2) . . ?
O8 Sm1 O16 100.3(2) . . ?
O8 Sm1 O25 75.8(3) . . ?
O8 Sm1 O24 117.7(2) . . ?
O8 Sm1 O15 86.2(3) . . ?
O17 Sm2 O26 137.0(2) . . ?
O17 Sm2 O12 71.3(2) . . ?
O17 Sm2 O24 83.1(2) . . ?
O17 Sm2 O11 70.9(3) . . ?
O17 Sm2 O27 147.1(3) . . ?
O23 Sm2 O17 76.8(3) . . ?
O23 Sm2 O26 128.1(2) . . ?
O23 Sm2 O12 135.4(3) . . ?
O23 Sm2 O24 83.7(2) . . ?
O23 Sm2 O11 142.5(3) . . ?
O23 Sm2 O9 84.4(3) . . ?
O23 Sm2 O27 129.2(3) . . ?
O26 Sm2 O12 67.17(19) . . ?
O26 Sm2 O27 47.8(3) . . ?
O24 Sm2 O26 68.3(2) . . ?
O24 Sm2 O12 62.42(19) . . ?
O24 Sm2 O11 110.3(2) . . ?
O24 Sm2 O27 115.9(3) . . ?
O11 Sm2 O26 89.1(3) . . ?
O11 Sm2 O12 48.2(2) . . ?
O11 Sm2 O27 77.1(3) . . ?
O9 Sm2 O17 92.5(3) . . ?
O9 Sm2 O26 121.2(2) . . ?
O9 Sm2 O12 126.6(3) . . ?
O9 Sm2 O24 168.0(2) . . ?
O9 Sm2 O11 78.5(3) . . ?
O9 Sm2 O27 73.5(3) . . ?
O27 Sm2 O12 93.1(3) . . ?
O10 Sm3 O7 151.3(3) . 4_434 ?
O10 Sm3 O16 97.4(2) . 4_434 ?
O10 Sm3 O22 79.7(3) . . ?
O10 Sm3 O29 71.6(3) . . ?
O10 Sm3 O28 69.9(3) . . ?
O7 Sm3 O29 126.6(3) 4_434 . ?
O7 Sm3 O28 138.4(3) 4_434 . ?
O16 Sm3 O7 71.8(2) 4_434 4_434 ?
O16 Sm3 O29 72.9(3) 4_434 . ?
O16 Sm3 O28 122.5(3) 4_434 . ?
O14 Sm3 O10 138.3(3) . . ?
O14 Sm3 O7 69.8(3) . 4_434 ?
O14 Sm3 O16 91.0(3) . 4_434 ?
O14 Sm3 O22 141.6(3) . . ?
O14 Sm3 O29 72.1(3) . . ?
O14 Sm3 O28 71.1(3) . . ?
O22 Sm3 O7 71.9(3) . 4_434 ?
O22 Sm3 O16 75.2(2) . 4_434 ?
O22 Sm3 O29 133.2(3) . . ?
O22 Sm3 O28 146.1(3) . . ?
O28 Sm3 O29 49.7(3) . . ?
O18 Sm3 O10 94.1(2) . . ?
O18 Sm3 O7 90.0(2) . 4_434 ?
O18 Sm3 O16 159.5(2) . 4_434 ?
O18 Sm3 O14 91.6(3) . . ?
O18 Sm3 O22 90.4(3) . . ?
O18 Sm3 O29 127.1(3) . . ?
O18 Sm3 O28 77.5(3) . . ?
N4 P5 P5 88.2(3) . 8_444 ?
N4 P5 O19 114.2(5) . . ?
N4 P5 N5 119.2(5) . . ?
N4 P5 O20 110.9(5) . . ?
O19 P5 P5 117.1(2) . 8_444 ?
N5 P5 P5 31.5(4) . 8_444 ?
N5 P5 O19 104.6(3) . . ?
N5 P5 O20 108.1(5) . . ?
O20 P5 P5 129.5(4) . 8_444 ?
O20 P5 O19 97.6(4) . . ?
O2 P1 O1 98.1(4) . . ?
O2 P1 N2 110.3(5) . . ?
O1 P1 N2 113.2(5) . . ?
N1 P1 O2 110.0(4) . . ?
N1 P1 O1 104.4(4) . . ?
N1 P1 N2 118.7(5) . . ?
O3 P2 O4 98.1(5) . . ?
O3 P2 N1 107.5(5) . . ?
N3 P2 O4 113.9(5) . . ?
N3 P2 O3 111.3(5) . . ?
N3 P2 N1 118.5(5) . . ?
N1 P2 O4 105.4(4) . . ?
N4 P4 N4 113.4(7) . 8_444 ?
N4 P4 O21 113.0(4) 8_444 8_444 ?
N4 P4 O21 113.1(4) . . ?
N4 P4 O21 110.7(4) 8_444 . ?
N4 P4 O21 110.7(4) . 8_444 ?
O21 P4 O21 94.5(6) . 8_444 ?
C42 O17 Sm2 167.9(6) . . ?
C21 O13 Sm1 139.6(7) . . ?
N3 P3 O6 110.5(6) . . ?
N2 P3 O6 111.8(6) . . ?
N2 P3 N3 114.3(6) . . ?
N2 P3 O5 111.6(6) . . ?
O5 P3 O6 94.8(6) . . ?
O5 P3 N3 112.3(5) . . ?
C5 C4 C7 121.5(9) . . ?
C3 C4 C5 118.7(9) . . ?
C3 C4 C7 119.9(9) . . ?
C49 O23 Sm2 161.1(7) . . ?
Sm1 O26 Sm2 100.6(2) . . ?
C59 O26 Sm1 152.7(8) . . ?
C59 O26 Sm2 97.1(7) . . ?
O17 C42 C39 121.5(7) . . ?
O17 C42 O18 120.5(8) . . ?
O18 C42 C39 118.0(8) . . ?
C52 C51 H51 119.2 . . ?
C52 C51 C50 121.6(9) . . ?
C50 C51 H51 119.2 . . ?
C51 C52 H52 120.7 . . ?
C51 C52 C53 118.5(9) . . ?
C53 C52 H52 120.7 . . ?
C14 O10 Sm3 164.1(7) . . ?
O25 C56 O24 120.1(9) . . ?
O25 C56 C53 119.2(10) . . ?
O24 C56 C53 120.6(8) . . ?
P5 N4 P4 122.9(6) . . ?
Sm3 O7 Sm1 103.8(2) 2_355 . ?
C7 O7 Sm1 89.3(5) . . ?
C7 O7 Sm3 151.0(6) . 2_355 ?
C8 O2 P1 120.2(6) . . ?
Sm1 O12 Sm2 98.6(2) . . ?
C28 O12 Sm1 148.8(6) . . ?
C28 O12 Sm2 92.7(5) . . ?
Sm3 O16 Sm1 107.9(2) 2_355 . ?
C35 O16 Sm1 90.9(5) . . ?
C35 O16 Sm3 139.7(5) . 2_355 ?
C56 O25 Sm1 94.4(6) . . ?
C22 O4 P2 123.5(8) . . ?
C2 C1 O1 120.2(8) . . ?
C2 C1 C6 121.7(9) . . ?
C6 C1 O1 117.6(10) . . ?
C21 O14 Sm3 135.2(10) 4_434 . ?
C49 O22 Sm3 148.8(7) . . ?
Sm2 O24 Sm1 99.6(2) . . ?
C56 O24 Sm1 94.6(5) . . ?
C56 O24 Sm2 142.6(7) . . ?
C50 O19 P5 126.7(6) 8_444 . ?
C4 C5 H5 119.3 . . ?
C6 C5 C4 121.5(11) . . ?
C6 C5 H5 119.3 . . ?
C26 C25 H25 119.6 . . ?
C22 C25 H25 119.6 7_455 . ?
C22 C25 C26 120.8(10) 7_455 . ?
C13 C12 C14 119.6(9) . . ?
C11 C12 C14 123.8(9) . . ?
C11 C12 C13 116.4(9) . . ?
O7 C7 C4 122.5(9) . . ?
O8 C7 C4 116.5(9) . . ?
O8 C7 O7 120.8(8) . . ?
P5 N5 P5 117.1(8) . 8_444 ?
C39 C40 H40 118.8 . . ?
C39 C40 C41 122.4(12) . . ?
C41 C40 H40 118.8 . . ?
C45 C46 C49 122.0(9) . . ?
C45 C46 C47 116.7(9) . . ?
C47 C46 C49 121.2(9) . . ?
C33 C34 C35 122.4(10) . . ?
C33 C34 C32 117.3(11) . . ?
C32 C34 C35 120.3(11) . . ?
C15 O3 P2 121.8(8) . . ?
C35 O15 Sm1 97.1(6) . . ?
O12 C28 C27 119.2(9) . . ?
O11 C28 O12 117.7(10) . . ?
O11 C28 C27 123.1(9) . . ?
C7 O8 Sm1 100.1(6) . . ?
C58 O29 Sm3 95.3(8) . . ?
C1 O1 P1 121.5(6) . . ?
C25 C26 H26 119.4 . . ?
C27 C26 C25 121.2(9) . . ?
C27 C26 H26 119.4 . . ?
C62 C63 C64 122.2(14) . . ?
C62 C63 O20 123.8(11) . . ?
O20 C63 C64 113.7(13) . . ?
C28 O11 Sm2 99.4(6) . . ?
P2 N3 P3 125.4(6) . . ?
C43 O21 P4 120.9(7) . . ?
C16 C15 C17 122.1(11) . . ?
C16 C15 O3 116.5(10) . . ?
C17 C15 O3 121.2(10) . . ?
O23 C49 C46 118.1(9) . . ?
O22 C49 O23 123.7(10) . . ?
O22 C49 C46 118.1(8) . . ?
C22 C23 H23 120.1 . . ?
C22 C23 C24 119.8(13) . . ?
C24 C23 H23 120.1 . . ?
C43 C48 H48 120.4 . . ?
C43 C48 C47 119.2(10) . . ?
C47 C48 H48 120.4 . . ?
C10 C8 O2 118.2(10) . . ?
C9 C8 O2 122.2(10) . . ?
C9 C8 C10 119.6(10) . . ?
C46 C45 H45 119.4 . . ?
C46 C45 C44 121.3(9) . . ?
C44 C45 H45 119.4 . . ?
C63 O20 P5 125.4(9) . . ?
O13 C21 O14 123.4(11) . 2_355 ?
O13 C21 C19 119.5(11) . . ?
O14 C21 C19 117.0(13) 2_355 . ?
P1 N1 P2 119.8(7) . . ?
C20 C19 C21 119.8(12) . . ?
C18 C19 C21 121.1(11) . . ?
C18 C19 C20 119.0(10) . . ?
C40 C39 C42 122.6(9) . . ?
C40 C39 C38 117.4(11) . . ?
C38 C39 C42 119.9(9) . . ?
C52 C53 C56 118.5(9) . . ?
C54 C53 C52 118.2(8) . . ?
C54 C53 C56 123.2(9) . . ?
O10 C14 C12 119.0(8) . . ?
O10 C14 O9 124.4(10) . . ?
O9 C14 C12 116.3(9) . . ?
C34 C33 H33 118.9 . . ?
C34 C33 C30 122.2(11) . . ?
C30 C33 H33 118.9 . . ?
C8 C10 H10 120.7 . . ?
C11 C10 C8 118.6(10) 5_544 . ?
C11 C10 H10 120.7 5_544 . ?
C17 C20 H20 120.9 4_434 . ?
C19 C20 C17 118.2(11) . 4_434 ?
C19 C20 H20 120.9 . . ?
C48 C43 O21 118.4(10) . . ?
C44 C43 O21 122.2(10) . . ?
C44 C43 C48 119.3(10) . . ?
C1 C2 H2 121.0 . . ?
C1 C2 C3 118.1(9) . . ?
C3 C2 H2 121.0 . . ?
C14 O9 Sm2 144.6(7) . . ?
C45 C44 H44 119.3 . . ?
C43 C44 C45 121.3(10) . . ?
C43 C44 H44 119.3 . . ?
P3 N2 P1 122.7(6) . . ?
C25 C22 O4 116.6(10) 7_565 . ?
C25 C22 C23 119.5(11) 7_565 . ?
C23 C22 O4 123.8(10) . . ?
C26 C27 C28 122.0(9) . . ?
C26 C27 C24 118.4(10) . 7_455 ?
C24 C27 C28 119.6(10) 7_455 . ?
C12 C13 H13 120.1 . . ?
C9 C13 C12 119.8(10) 5_444 . ?
C9 C13 H13 120.1 5_444 . ?
C23 C24 H24 119.9 . . ?
C27 C24 C23 120.1(12) 7_565 . ?
C27 C24 H24 119.9 7_565 . ?
C33 C30 H30 120.0 . . ?
C29 C30 C33 119.9(12) . . ?
C29 C30 H30 120.0 . . ?
C65 C60 C59 115.7(16) 2_355 . ?
C61 C60 C65 122.9(18) . 2_355 ?
C61 C60 C59 121.2(13) . . ?
C54 C55 H55 121.1 . . ?
C50 C55 H55 121.1 . . ?
C50 C55 C54 117.8(10) . . ?
C58 O28 Sm3 94.2(9) . . ?
C42 O18 Sm3 143.6(6) . . ?
C59 O27 Sm2 91.9(8) . . ?
C8 C9 C13 121.4(10) . 5_544 ?
C8 C9 H9 119.3 . . ?
C13 C9 H9 119.3 5_544 . ?
O16 C35 C34 120.6(9) . . ?
O15 C35 O16 120.9(8) . . ?
O15 C35 C34 118.2(9) . . ?
C46 C47 C48 121.7(10) . . ?
C46 C47 H47 119.1 . . ?
C48 C47 H47 119.1 . . ?
O26 C59 C60 123.9(12) . . ?
O26 C59 O27 120.6(12) . . ?
O27 C59 C60 115.5(12) . . ?
C39 C38 H38 119.4 . . ?
C37 C38 C39 121.3(12) . . ?
C37 C38 H38 119.4 . . ?
C29 O5 P3 125.9(9) 7_565 . ?
C53 C54 C55 123.7(10) . . ?
C53 C54 H54 118.1 . . ?
C55 C54 H54 118.1 . . ?
C12 C11 H11 118.2 . . ?
C10 C11 C12 123.6(9) 5_444 . ?
C10 C11 H11 118.2 5_444 . ?
C51 C50 O19 116.1(9) . 8_444 ?
C55 C50 C51 120.2(9) . . ?
C55 C50 O19 123.7(9) . 8_444 ?
C1 C6 C5 117.8(11) . . ?
C1 C6 H6 121.1 . . ?
C5 C6 H6 121.1 . . ?
C30 C29 O5 123.9(12) . 7_455 ?
C30 C29 C31 120.7(13) . . ?
O5 C29 C31 115.3(13) 7_455 . ?
C4 C3 C2 121.6(10) . . ?
C4 C3 H3 119.2 . . ?
C2 C3 H3 119.2 . . ?
C36 C37 C38 117.7(14) 4_434 . ?
C36 C37 H37 121.1 4_434 . ?
C38 C37 H37 121.1 . . ?
C16 C18 H18 118.9 4_434 . ?
C19 C18 C16 122.3(10) . 4_434 ?
C19 C18 H18 118.9 . . ?
C34 C32 H32 119.6 . . ?
C31 C32 C34 120.9(15) . . ?
C31 C32 H32 119.6 . . ?
C36 C41 C40 115.6(12) 4_434 . ?
C36 C41 H41 122.2 4_434 . ?
C40 C41 H41 122.2 . . ?
C29 C31 H31 120.7 . . ?
C32 C31 C29 118.6(17) . . ?
C32 C31 H31 120.7 . . ?
C58 C57 H57A 109.5 . . ?
C58 C57 H57B 109.5 . . ?
C58 C57 H57C 109.5 . . ?
H57A C57 H57B 109.5 . . ?
H57A C57 H57C 109.5 . . ?
H57B C57 H57C 109.5 . . ?

loop_
_geom_bond_atom_site_label_1
_geom_bond_atom_site_label_2
_geom_bond_distance
_geom_bond_site_symmetry_2
_geom_bond_publ_flag
C65 C64 1.64(4) . ?
C65 C60 1.40(3) 4_434 ?
C65 H65 0.94(3) . ?
C61 H61 0.9300 . ?
C61 C62 1.431(19) 2_355 ?
C61 C60 1.244(17) . ?
C64 H64 0.9300 . ?
C64 C63 1.36(2) . ?
C62 H62 0.9300 . ?
C62 C63 1.267(17) . ?
C16 H16 0.9300 . ?
C16 C15 1.327(14) . ?
C16 C18 1.374(17) 2_355 ?
C36 O6 1.423(17) . ?
C36 C37 1.299(17) 2_355 ?
C36 C41 1.346(18) 2_355 ?
C58 O29 1.222(18) . ?
C58 O28 1.300(17) . ?
C58 C57 1.26(2) . ?
C17 H17 0.9300 . ?
C17 C15 1.350(16) . ?
C17 C20 1.387(16) 2_355 ?
O6 P3 1.621(13) . ?
Sm1 O13 2.394(8) . ?
Sm1 O26 2.428(6) . ?
Sm1 O7 2.675(6) . ?
Sm1 O12 2.425(6) . ?
Sm1 O16 2.671(6) . ?
Sm1 O25 2.609(7) . ?
Sm1 O24 2.586(5) . ?
Sm1 O15 2.543(6) . ?
Sm1 O8 2.463(7) . ?
Sm2 O17 2.406(7) . ?
Sm2 O23 2.356(6) . ?
Sm2 O26 2.610(6) . ?
Sm2 O12 2.685(6) . ?
Sm2 O24 2.491(6) . ?
Sm2 O11 2.556(8) . ?
Sm2 O9 2.383(6) . ?
Sm2 O27 2.640(10) . ?
Sm3 O10 2.386(7) . ?
Sm3 O7 2.576(7) 4_434 ?
Sm3 O16 2.440(6) 4_434 ?
Sm3 O14 2.379(8) . ?
Sm3 O22 2.388(7) . ?
Sm3 O29 2.621(9) . ?
Sm3 O28 2.601(9) . ?
Sm3 O18 2.322(7) . ?
P5 P5 2.691(4) 8_444 ?
P5 N4 1.537(11) . ?
P5 O19 1.596(7) . ?
P5 N5 1.577(7) . ?
P5 O20 1.583(7) . ?
P1 O2 1.569(7) . ?
P1 O1 1.594(7) . ?
P1 N1 1.561(9) . ?
P1 N2 1.623(11) . ?
P2 O4 1.601(8) . ?
P2 O3 1.539(8) . ?
P2 N3 1.529(14) . ?
P2 N1 1.568(8) . ?
P4 N4 1.578(10) . ?
P4 N4 1.578(10) 8_444 ?
P4 O21 1.604(8) 8_444 ?
P4 O21 1.604(8) . ?
O17 C42 1.211(10) . ?
O13 C21 1.229(15) . ?
P3 N3 1.592(12) . ?
P3 N2 1.543(10) . ?
P3 O5 1.572(10) . ?
C4 C5 1.381(15) . ?
C4 C7 1.482(12) . ?
C4 C3 1.300(14) . ?
O23 C49 1.247(11) . ?
O26 C59 1.151(14) . ?
C42 C39 1.460(13) . ?
C42 O18 1.262(9) . ?
C51 H51 0.9300 . ?
C51 C52 1.359(12) . ?
C51 C50 1.366(14) . ?
C52 H52 0.9300 . ?
C52 C53 1.397(13) . ?
O10 C14 1.209(11) . ?
C56 O25 1.245(11) . ?
C56 O24 1.280(12) . ?
C56 C53 1.447(13) . ?
O7 C7 1.253(12) . ?
O2 C8 1.422(12) . ?
O12 C28 1.262(11) . ?
O16 C35 1.272(12) . ?
O4 C22 1.398(13) . ?
C1 O1 1.422(11) . ?
C1 C2 1.336(14) . ?
C1 C6 1.360(13) . ?
O14 C21 1.230(14) 4_434 ?
O22 C49 1.234(12) . ?
O19 C50 1.376(11) 8_444 ?
C5 H5 0.9300 . ?
C5 C6 1.361(15) . ?
C25 H25 0.9300 . ?
C25 C26 1.406(13) . ?
C25 C22 1.353(14) 7_455 ?
C12 C14 1.501(14) . ?
C12 C13 1.394(13) . ?
C12 C11 1.350(14) . ?
C7 O8 1.232(11) . ?
C40 H40 0.9300 . ?
C40 C39 1.317(13) . ?
C40 C41 1.425(16) . ?
C46 C49 1.515(14) . ?
C46 C45 1.323(12) . ?
C46 C47 1.356(13) . ?
C34 C33 1.318(15) . ?
C34 C35 1.507(14) . ?
C34 C32 1.377(17) . ?
O3 C15 1.444(13) . ?
O15 C35 1.265(12) . ?
C28 O11 1.243(12) . ?
C28 C27 1.450(14) . ?
C26 H26 0.9300 . ?
C26 C27 1.362(14) . ?
C63 O20 1.333(13) . ?
O21 C43 1.403(12) . ?
C23 H23 0.9300 . ?
C23 C22 1.386(17) . ?
C23 C24 1.415(17) . ?
C48 H48 0.9300 . ?
C48 C43 1.355(14) . ?
C48 C47 1.364(15) . ?
C8 C10 1.365(14) . ?
C8 C9 1.342(15) . ?
C45 H45 0.9300 . ?
C45 C44 1.388(14) . ?
C21 C19 1.473(15) . ?
C19 C20 1.369(15) . ?
C19 C18 1.360(17) . ?
C39 C38 1.400(14) . ?
C53 C54 1.339(14) . ?
C14 O9 1.213(10) . ?
C33 H33 0.9300 . ?
C33 C30 1.419(16) . ?
C10 H10 0.9300 . ?
C10 C11 1.350(14) 5_544 ?
C20 H20 0.9300 . ?
C43 C44 1.287(14) . ?
C2 H2 0.9300 . ?
C2 C3 1.406(14) . ?
C44 H44 0.9300 . ?
C27 C24 1.398(15) 7_455 ?
C13 H13 0.9300 . ?
C13 C9 1.363(15) 5_444 ?
C24 H24 0.9300 . ?
C30 H30 0.9300 . ?
C30 C29 1.264(17) . ?
C60 C59 1.488(17) . ?
C55 H55 0.9300 . ?
C55 C54 1.366(14) . ?
C55 C50 1.357(14) . ?
O27 C59 1.296(14) . ?
C9 H9 0.9300 . ?
C47 H47 0.9300 . ?
C38 H38 0.9300 . ?
C38 C37 1.383(18) . ?
O5 C29 1.396(14) 7_565 ?
C54 H54 0.9300 . ?
C11 H11 0.9300 . ?
C6 H6 0.9300 . ?
C29 C31 1.40(2) . ?
C3 H3 0.9300 . ?
C37 H37 0.9300 . ?
C18 H18 0.9300 . ?
C32 H32 0.9300 . ?
C32 C31 1.37(2) . ?
C41 H41 0.9300 . ?
C31 H31 0.9300 . ?
C57 H57A 0.9600 . ?
C57 H57B 0.9600 . ?
C57 H57C 0.9600 . ?

loop_
_geom_torsion_atom_site_label_1
_geom_torsion_atom_site_label_2
_geom_torsion_atom_site_label_3
_geom_torsion_atom_site_label_4
_geom_torsion
_geom_torsion_site_symmetry_1
_geom_torsion_site_symmetry_2
_geom_torsion_site_symmetry_3
_geom_torsion_site_symmetry_4
_geom_torsion_publ_flag
C65 C64 C63 C62 16(3) . . . . ?
C65 C64 C63 O20 -170.7(17) . . . . ?
C65 C60 C59 O26 160.1(19) 2_355 . . . ?
C65 C60 C59 O27 -19(2) 2_355 . . . ?
C61 C62 C63 C64 -6(3) 4_434 . . . ?
C61 C62 C63 O20 -179.6(14) 4_434 . . . ?
C61 C60 C59 O26 -25(2) . . . . ?
C61 C60 C59 O27 155.8(16) . . . . ?
C64 C63 O20 P5 120.0(14) . . . . ?
C62 C61 C60 C65 -13(3) 2_355 . . 2_355 ?
C62 C61 C60 C59 172.8(14) 2_355 . . . ?
C62 C63 O20 P5 -66.4(19) . . . . ?
C36 O6 P3 N3 119.1(12) . . . . ?
C36 O6 P3 N2 -9.4(15) . . . . ?
C36 O6 P3 O5 -124.9(12) . . . . ?
O6 P3 N3 P2 -133.6(8) . . . . ?
O6 P3 N2 P1 125.4(8) . . . . ?
O6 P3 O5 C29 -144.3(11) . . . 7_565 ?
Sm1 O13 C21 O14 14(3) . . . 2_355 ?
Sm1 O13 C21 C19 -162.9(10) . . . . ?
Sm1 O26 C59 C60 68(3) . . . . ?
Sm1 O26 C59 O27 -113.4(16) . . . . ?
Sm1 O7 C7 C4 -168.9(8) . . . . ?
Sm1 O7 C7 O8 5.4(10) . . . . ?
Sm1 O12 C28 O11 97.4(12) . . . . ?
Sm1 O12 C28 C27 -80.3(16) . . . . ?
Sm1 O16 C35 C34 162.7(8) . . . . ?
Sm1 O16 C35 O15 -10.7(8) . . . . ?
Sm1 O15 C35 O16 11.3(9) . . . . ?
Sm1 O15 C35 C34 -162.3(7) . . . . ?
Sm2 O17 C42 C39 167(3) . . . . ?
Sm2 O17 C42 O18 -11(4) . . . . ?
Sm2 O23 C49 O22 -10(4) . . . . ?
Sm2 O23 C49 C46 167(2) . . . . ?
Sm2 O26 C59 C60 -161.8(12) . . . . ?
Sm2 O26 C59 O27 16.9(14) . . . . ?
Sm2 O12 C28 O11 -14.1(9) . . . . ?
Sm2 O12 C28 C27 168.2(8) . . . . ?
Sm2 O27 C59 O26 -16.6(13) . . . . ?
Sm2 O27 C59 C60 162.3(10) . . . . ?
Sm3 O10 C14 C12 172(2) . . . . ?
Sm3 O10 C14 O9 -2(4) . . . . ?
Sm3 O7 C7 C4 73.0(16) 2_355 . . . ?
Sm3 O7 C7 O8 -112.7(12) 2_355 . . . ?
Sm3 O16 C35 C34 -77.7(12) 2_355 . . . ?
Sm3 O16 C35 O15 108.9(9) 2_355 . . . ?
Sm3 O22 C49 O23 12(3) . . . . ?
Sm3 O22 C49 C46 -164.0(11) . . . . ?
P5 P5 N4 P4 16.8(6) 8_444 . . . ?
P5 P5 O19 C50 -154.1(8) 8_444 . . 8_444 ?
P5 P5 O20 C63 77.7(10) 8_444 . . . ?
P1 O2 C8 C10 114.5(10) . . . . ?
P1 O2 C8 C9 -67.8(14) . . . . ?
P2 O4 C22 C25 158.8(8) . . . 7_565 ?
P2 O4 C22 C23 -18.3(16) . . . . ?
P2 O3 C15 C16 128.0(13) . . . . ?
P2 O3 C15 C17 -56.9(18) . . . . ?
P4 O21 C43 C48 96.3(12) . . . . ?
P4 O21 C43 C44 -85.4(13) . . . . ?
O17 C42 C39 C40 -6.5(16) . . . . ?
O17 C42 C39 C38 178.0(11) . . . . ?
O17 C42 O18 Sm3 31.7(17) . . . . ?
O13 C21 C19 C20 22(2) . . . . ?
O13 C21 C19 C18 -159.3(15) . . . . ?
C4 C5 C6 C1 -6.1(19) . . . . ?
C4 C7 O8 Sm1 168.7(7) . . . . ?
C42 C39 C38 C37 173.8(12) . . . . ?
C51 C52 C53 C56 179.7(11) . . . . ?
C51 C52 C53 C54 2.4(17) . . . . ?
C52 C51 C50 O19 -177.5(11) . . . 8_444 ?
C52 C51 C50 C55 2.7(19) . . . . ?
C52 C53 C54 C55 -1(2) . . . . ?
O10 C14 O9 Sm2 24(2) . . . . ?
C56 C53 C54 C55 -178.3(13) . . . . ?
N4 P5 O19 C50 -53.1(10) . . . 8_444 ?
N4 P5 N5 P5 -10.6(4) . . . 8_444 ?
N4 P5 O20 C63 -27.9(11) . . . . ?
N4 P4 N4 P5 -11.2(4) 8_444 . . . ?
N4 P4 O21 C43 86.9(9) . . . . ?
N4 P4 O21 C43 -41.6(10) 8_444 . . . ?
O7 C7 O8 Sm1 -5.9(11) . . . . ?
O2 P1 O1 C1 69.4(8) . . . . ?
O2 P1 N1 P2 -129.0(6) . . . . ?
O2 P1 N2 P3 132.7(7) . . . . ?
O2 C8 C10 C11 178.4(10) . . . 5_544 ?
O2 C8 C9 C13 179.9(11) . . . 5_544 ?
O12 C28 O11 Sm2 15.0(10) . . . . ?
O12 C28 C27 C26 -5.3(14) . . . . ?
O12 C28 C27 C24 172.8(9) . . . 7_455 ?
O25 C56 O24 Sm1 -10.8(12) . . . . ?
O25 C56 O24 Sm2 101.6(11) . . . . ?
O25 C56 C53 C52 156.6(11) . . . . ?
O25 C56 C53 C54 -26.2(18) . . . . ?
O4 P2 O3 C15 -167.4(9) . . . . ?
O4 P2 N3 P3 -114.5(6) . . . . ?
O4 P2 N1 P1 122.6(6) . . . . ?
C1 C2 C3 C4 -6.1(19) . . . . ?
O14 C21 C19 C20 -154.8(14) 2_355 . . . ?
O14 C21 C19 C18 24(2) 2_355 . . . ?
O24 C56 O25 Sm1 10.7(12) . . . . ?
O24 C56 C53 C52 -25.1(16) . . . . ?
O24 C56 C53 C54 152.1(12) . . . . ?
O19 P5 N4 P4 -102.3(6) . . . . ?
O19 P5 N5 P5 118.5(4) . . . 8_444 ?
O19 P5 O20 C63 -147.4(10) . . . . ?
C5 C4 C7 O7 170.2(10) . . . . ?
C5 C4 C7 O8 -4.3(15) . . . . ?
C5 C4 C3 C2 -0.9(18) . . . . ?
C25 C26 C27 C28 174.6(8) . . . . ?
C25 C26 C27 C24 -3.7(14) . . . 7_455 ?
C12 C14 O9 Sm2 -149.7(10) . . . . ?
C7 C4 C5 C6 -172.9(11) . . . . ?
C7 C4 C3 C2 179.1(10) . . . . ?
N5 P5 N4 P4 22.3(8) . . . . ?
N5 P5 O19 C50 174.8(9) . . . 8_444 ?
N5 P5 O20 C63 104.5(10) . . . . ?
C40 C39 C38 C37 -2.0(19) . . . . ?
C46 C45 C44 C43 0(2) . . . . ?
C34 C33 C30 C29 -4(2) . . . . ?
C34 C32 C31 C29 -5(2) . . . . ?
O3 P2 O4 C22 84.4(9) . . . . ?
O3 P2 N3 P3 135.7(6) . . . . ?
O3 P2 N1 P1 -133.5(6) . . . . ?
O29 C58 O28 Sm3 3.3(15) . . . . ?
O1 P1 O2 C8 179.9(8) . . . . ?
O1 P1 N1 P2 126.6(6) . . . . ?
O1 P1 N2 P3 -118.5(7) . . . . ?
O1 C1 C2 C3 179.3(10) . . . . ?
O1 C1 C6 C5 -173.6(10) . . . . ?
O11 C28 C27 C26 177.1(10) . . . . ?
O11 C28 C27 C24 -4.7(15) . . . 7_455 ?
N3 P2 O4 C22 -33.3(10) . . . . ?
N3 P2 O3 C15 -47.7(11) . . . . ?
N3 P2 N1 P1 -6.3(8) . . . . ?
N3 P3 N2 P1 -1.1(9) . . . . ?
N3 P3 O5 C29 -29.8(13) . . . 7_565 ?
O21 P4 N4 P5 117.1(7) 8_444 . . . ?
O21 P4 N4 P5 -138.4(6) . . . . ?
O21 P4 O21 C43 -158.3(10) 8_444 . . . ?
O21 C43 C44 C45 -178.8(11) . . . . ?
C49 C46 C45 C44 -179.6(11) . . . . ?
C49 C46 C47 C48 -176.2(12) . . . . ?
C48 C43 C44 C45 -0.6(19) . . . . ?
C45 C46 C49 O23 175.7(12) . . . . ?
C45 C46 C49 O22 -8.0(18) . . . . ?
C45 C46 C47 C48 8.3(19) . . . . ?
O20 P5 N4 P4 148.8(6) . . . . ?
O20 P5 O19 C50 63.8(10) . . . 8_444 ?
O20 P5 N5 P5 -138.3(4) . . . 8_444 ?
C21 C19 C20 C17 -175.5(14) . . . 4_434 ?
C21 C19 C18 C16 175.9(15) . . . 4_434 ?
N1 P1 O2 C8 71.3(9) . . . . ?
N1 P1 O1 C1 -177.4(7) . . . . ?
N1 P1 N2 P3 4.4(10) . . . . ?
N1 P2 O4 C22 -164.9(8) . . . . ?
N1 P2 O3 C15 83.6(10) . . . . ?
N1 P2 N3 P3 10.4(9) . . . . ?
C39 C42 O18 Sm3 -146.4(9) . . . . ?
C39 C40 C41 C36 -0.4(18) . . . 4_434 ?
C39 C38 C37 C36 -2(2) . . . 4_434 ?
C53 C56 O25 Sm1 -170.9(9) . . . . ?
C53 C56 O24 Sm1 170.9(10) . . . . ?
C53 C56 O24 Sm2 -76.7(15) . . . . ?
C14 C12 C13 C9 -177.7(11) . . . 5_444 ?
C14 C12 C11 C10 175.8(12) . . . 5_444 ?
C33 C34 C35 O16 10.9(15) . . . . ?
C33 C34 C35 O15 -175.5(10) . . . . ?
C33 C34 C32 C31 1(2) . . . . ?
C33 C30 C29 O5 177.4(12) . . . 7_455 ?
C33 C30 C29 C31 0(2) . . . . ?
C10 C8 C9 C13 -2.5(19) . . . 5_544 ?
C20 C17 C15 C16 -2(2) 2_355 . . . ?
C20 C17 C15 O3 -176.5(13) 2_355 . . . ?
C20 C19 C18 C16 -5(2) . . . 4_434 ?
C43 C48 C47 C46 -9(2) . . . . ?
C2 C1 O1 P1 91.5(11) . . . . ?
C2 C1 C6 C5 -1.2(19) . . . . ?
N2 P1 O2 C8 -61.6(9) . . . . ?
N2 P1 O1 C1 -46.9(9) . . . . ?
N2 P1 N1 P2 -0.5(8) . . . . ?
N2 P3 N3 P2 -6.5(9) . . . . ?
N2 P3 O5 C29 100.0(11) . . . 7_565 ?
C22 C25 C26 C27 3.3(14) 7_455 . . . ?
C22 C23 C24 C27 1.2(19) . . . 7_565 ?
C27 C28 O11 Sm2 -167.3(8) . . . . ?
C13 C12 C14 O10 29.8(16) . . . . ?
C13 C12 C14 O9 -156.0(11) . . . . ?
C13 C12 C11 C10 -9.0(19) . . . 5_444 ?
C24 C23 C22 O4 175.5(11) . . . . ?
C24 C23 C22 C25 -1.6(19) . . . 7_565 ?
C30 C29 C31 C32 5(2) . . . . ?
C60 C65 C64 C63 -21(3) 4_434 . . . ?
O28 C58 O29 Sm3 -3.2(15) . . . . ?
O18 C42 C39 C40 171.6(10) . . . . ?
O18 C42 C39 C38 -3.9(15) . . . . ?
C9 C8 C10 C11 0.7(19) . . . 5_544 ?
C35 C34 C33 C30 -174.1(11) . . . . ?
C35 C34 C32 C31 179.0(13) . . . . ?
C47 C46 C49 O23 0.5(17) . . . . ?
C47 C46 C49 O22 176.8(12) . . . . ?
C47 C46 C45 C44 -4.1(18) . . . . ?
C47 C48 C43 O21 -177.0(11) . . . . ?
C47 C48 C43 C44 4.6(19) . . . . ?
O5 P3 N3 P2 121.9(8) . . . . ?
O5 P3 N2 P1 -129.9(7) . . . . ?
O5 C29 C31 C32 -173.0(13) 7_455 . . . ?
C54 C55 C50 C51 -1(2) . . . . ?
C54 C55 C50 O19 178.9(12) . . . 8_444 ?
C11 C12 C14 O10 -155.1(12) . . . . ?
C11 C12 C14 O9 19.1(17) . . . . ?
C11 C12 C13 C9 6.9(17) . . . 5_444 ?
C50 C51 C52 C53 -3.2(18) . . . . ?
C50 C55 C54 C53 0(2) . . . . ?
C6 C1 O1 P1 -96.0(11) . . . . ?
C6 C1 C2 C3 7.1(18) . . . . ?
C3 C4 C5 C6 7.1(18) . . . . ?
C3 C4 C7 O7 -9.8(15) . . . . ?
C3 C4 C7 O8 175.8(11) . . . . ?
C37 C36 O6 P3 82.8(18) 2_355 . . . ?
C18 C16 C15 C17 2(3) 2_355 . . . ?
C18 C16 C15 O3 177.4(14) 2_355 . . . ?
C18 C19 C20 C17 6(2) . . . 4_434 ?
C32 C34 C33 C30 3.7(19) . . . . ?
C32 C34 C35 O16 -166.8(10) . . . . ?
C32 C34 C35 O15 6.8(14) . . . . ?
C41 C36 O6 P3 -101.7(14) 2_355 . . . ?
C41 C40 C39 C42 -172.6(10) . . . . ?
C41 C40 C39 C38 2.9(17) . . . . ?
C57 C58 O29 Sm3 175.8(16) . . . . ?
C57 C58 O28 Sm3 -175.9(13) . . . . ?

loop_
_platon_squeeze_void_nr
_platon_squeeze_void_average_x
_platon_squeeze_void_average_y
_platon_squeeze_void_average_z
_platon_squeeze_void_volume
_platon_squeeze_void_count_electrons
_platon_squeeze_void_content
1 -0.002 0.010 -0.002 14496 2170 ' '
